data_7202012
loop_
_publ_author_name
'Song, Yu-Fei'
'Kitson, Phil J.'
'Long, De-Liang'
'Parenty, Alexis D. C.'
'Thatcher, Robert J.'
'Cronin, Leroy'

_publ_section_title
;
 Supramolecular self-assembly and anion-dependence of copper(II)
 complexes with cationic dihydro-imidazo phenanthridinium
 (DIP)-containing ligands
;
_journal_issue 9
_journal_name_full CrystEngComm
_journal_page_first 1243
_journal_paper_doi 10.1039/b802541j
_journal_volume 10
_journal_year 2008
_chemical_formula_sum 'C84 H71 B4 Br3 Cu F16 N12'
_chemical_formula_weight 1899.04
_chemical_name_systematic
;
?
;
_space_group_IT_number 14
_symmetry_cell_setting monoclinic
_symmetry_space_group_name_Hall '-P 2ybc'
_symmetry_space_group_name_H-M 'P 1 21/c 1'
_atom_sites_solution_hydrogens geom
_atom_sites_solution_primary direct
_atom_sites_solution_secondary difmap
_audit_creation_method SHELXL-97
_cell_angle_alpha 90.00
_cell_angle_beta 100.746(3)
_cell_angle_gamma 90.00
_cell_formula_units_Z 2
_cell_length_a 28.553(2)
_cell_length_b 8.2201(6)
_cell_length_c 16.7163(13)
_cell_measurement_reflns_used 3386
_cell_measurement_temperature 100(2)
_cell_measurement_theta_max 21.4
_cell_measurement_theta_min 2.9
_cell_volume 3854.7(5)
_computing_cell_refinement Apex
_computing_data_collection Apex
_computing_data_reduction Apex
_computing_molecular_graphics Mercury
_computing_publication_material Wingx
_computing_structure_refinement 'SHELXL-97 (Sheldrick, 1997)'
_computing_structure_solution 'SHELXS-97 (Sheldrick, 1997)'
_diffrn_ambient_temperature 100(2)
_diffrn_measured_fraction_theta_full 0.981
_diffrn_measured_fraction_theta_max 0.981
_diffrn_measurement_device_type 'Bruker Apex CCD'
_diffrn_measurement_method '\w & \p scans'
_diffrn_radiation_monochromator graphite
_diffrn_radiation_source 'fine-focus sealed tube'
_diffrn_radiation_type MoK\a
_diffrn_radiation_wavelength 0.71073
_diffrn_reflns_av_R_equivalents 0.0676
_diffrn_reflns_av_sigmaI/netI 0.0598
_diffrn_reflns_limit_h_max 30
_diffrn_reflns_limit_h_min -29
_diffrn_reflns_limit_k_max 8
_diffrn_reflns_limit_k_min -7
_diffrn_reflns_limit_l_max 17
_diffrn_reflns_limit_l_min -17
_diffrn_reflns_number 23213
_diffrn_reflns_theta_full 22.18
_diffrn_reflns_theta_max 22.18
_diffrn_reflns_theta_min 1.45
_diffrn_standards_decay_% 0
_exptl_absorpt_coefficient_mu 1.934
_exptl_absorpt_correction_T_max 0.8606
_exptl_absorpt_correction_T_min 0.7735
_exptl_absorpt_correction_type empirical
_exptl_absorpt_process_details SADABS
_exptl_crystal_colour green
_exptl_crystal_density_diffrn 1.636
_exptl_crystal_density_meas ?
_exptl_crystal_density_method 'not measured'
_exptl_crystal_description block
_exptl_crystal_F_000 1914
_exptl_crystal_size_max 0.14
_exptl_crystal_size_mid 0.12
_exptl_crystal_size_min 0.08
_refine_diff_density_max 0.55
_refine_diff_density_min -0.42
_refine_diff_density_rms 0.07
_refine_ls_extinction_coef 0.00048(8)
_refine_ls_extinction_expression Fc^*^=kFc[1+0.001xFc^2^\l^3^/sin(2\q)]^-1/4^
_refine_ls_extinction_method SHELXL
_refine_ls_goodness_of_fit_ref 1.145
_refine_ls_hydrogen_treatment riding
_refine_ls_matrix_type full
_refine_ls_number_parameters 562
_refine_ls_number_reflns 4747
_refine_ls_number_restraints 0
_refine_ls_restrained_S_all 1.145
_refine_ls_R_factor_all 0.0805
_refine_ls_R_factor_gt 0.0590
_refine_ls_shift/su_max 0.001
_refine_ls_shift/su_mean 0.000
_refine_ls_structure_factor_coef Fsqd
_refine_ls_weighting_details 'calc w=1/[\s^2^(Fo^2^)+(0.0000P)^2^+15.2444P] where P=(Fo^2^+2Fc^2^)/3'
_refine_ls_weighting_scheme calc
_refine_ls_wR_factor_gt 0.1068
_refine_ls_wR_factor_ref 0.1137
_reflns_number_gt 3725
_reflns_number_total 4747
_reflns_threshold_expression >2sigma(I)
_cod_data_source_file b802541j.txt
_cod_data_source_block ys026013
_cod_depositor_comments
;
The following automatic conversions were performed:
'_symmetry_cell_setting' value 'Monoclinic' changed to 'monoclinic'
according to '/home/saulius/struct/CIF-dictionaries/cif_core.dic'
dictionary named 'cif_core.dic' version 2.4.1 from 2010-06-29.

Automatic conversion script
Id: cif_fix_enum 1527 2010-12-29 10:47:43Z saulius 

The following automatic conversions were performed:

'_exptl_crystal_density_meas' value 'none' was changed to '?' - the
value is perceived as not measured.

Automatic conversion script
Id: cif_fix_values 3008 2015-01-20 13:52:24Z robertas 
;
_cod_original_sg_symbol_H-M P21/c
_cod_database_code 7202012

loop_
_symmetry_equiv_pos_as_xyz
'x, y, z'
'-x, y+1/2, -z+1/2'
'-x, -y, -z'
'x, -y-1/2, z-1/2'

loop_
_atom_site_label
_atom_site_type_symbol
_atom_site_fract_x
_atom_site_fract_y
_atom_site_fract_z
_atom_site_U_iso_or_equiv
_atom_site_adp_type
_atom_site_occupancy
_atom_site_symmetry_multiplicity
_atom_site_calc_flag
_atom_site_refinement_flags
_atom_site_disorder_assembly
_atom_site_disorder_group
Cu1 Cu 0.0000 0.5000 0.5000 0.0256(3) Uani 1 2 d S . .
Br1 Br 0.05000(7) 0.67926(17) 0.59797(8) 0.0298(4) Uani 0.592(2) 1 d P A 1
Br1' Br 0.02164(10) 0.7034(2) 0.59975(11) 0.0246(5) Uani 0.408(2) 1 d P A 2
Br2 Br 0.13929(5) 0.72364(19) 0.65342(9) 0.0305(6) Uani 0.408(2) 1 d P A 2
Br3 Br 0.3626(5) -0.0255(18) 0.4423(8) 0.044(4) Uiso 0.05 1 d P B 2
B1 B 0.4130(3) 0.1882(9) 0.2465(4) 0.0273(18) Uani 1 1 d . . .
B2 B 0.1381(3) 0.4249(10) 0.3803(5) 0.035(2) Uani 1 1 d . . .
F1 F 0.39630(12) 0.2515(5) 0.16880(19) 0.0444(10) Uani 1 1 d . . .
F2 F 0.45841(12) 0.1266(5) 0.2512(2) 0.0472(11) Uani 1 1 d . . .
F3 F 0.38234(13) 0.0644(4) 0.2610(2) 0.0466(10) Uani 1 1 d . . .
F4 F 0.41371(14) 0.3105(5) 0.3032(2) 0.0508(11) Uani 1 1 d . . .
F5 F 0.17351(16) 0.3121(6) 0.3885(3) 0.0795(15) Uani 1 1 d . . .
F6 F 0.09461(15) 0.3451(6) 0.3630(2) 0.0678(13) Uani 1 1 d . . .
F7 F 0.14067(14) 0.5058(5) 0.4534(2) 0.0609(12) Uani 1 1 d . . .
F8 F 0.1406(2) 0.5311(6) 0.3205(3) 0.1029(19) Uani 1 1 d . . .
N1 N 0.17408(18) 0.0223(6) 0.5004(3) 0.0272(13) Uani 1 1 d . . .
N2 N 0.11272(18) 0.1342(6) 0.5422(3) 0.0289(13) Uani 1 1 d . . .
N3 N 0.00612(18) 0.3308(6) 0.5838(3) 0.0229(12) Uani 1 1 d . A .
N4 N 0.34739(18) 0.7631(6) 0.6734(3) 0.0256(12) Uani 1 1 d . . .
N5 N 0.41783(18) 0.7075(6) 0.6463(3) 0.0279(13) Uani 1 1 d . . .
N6 N 0.43452(18) 0.8152(6) 0.4973(3) 0.0333(13) Uani 1 1 d . . .
C7 C 0.2434(2) 0.1842(7) 0.6105(3) 0.0232(15) Uani 1 1 d . C .
C11 C 0.1823(2) 0.2695(7) 0.6863(3) 0.0268(15) Uani 1 1 d . . .
H11 H 0.1499 0.2717 0.6924 0.032 Uiso 1 1 calc R . .
C23 C 0.2774(2) 0.8404(7) 0.7269(3) 0.0278(16) Uani 1 1 d . . .
H23 H 0.2965 0.9036 0.7681 0.033 Uiso 1 1 calc R . .
C22 C 0.2985(2) 0.7550(7) 0.6699(3) 0.0246(15) Uani 1 1 d . . .
C12 C 0.1944(2) 0.1967(7) 0.6174(3) 0.0245(15) Uani 1 1 d . . .
C5 C 0.3041(2) 0.0684(7) 0.5348(4) 0.0278(16) Uani 1 1 d . C 1
H5 H 0.3289 0.1231 0.5705 0.033 Uiso 1 1 calc R C 1
C34 C 0.3712(2) 0.6824(7) 0.6234(3) 0.0232(15) Uani 1 1 d . . .
C38 C 0.4695(2) 0.7258(7) 0.5413(3) 0.0257(15) Uani 1 1 d . . .
C3 C 0.2794(3) -0.1116(8) 0.4223(4) 0.0345(17) Uani 1 1 d . C 1
H3 H 0.2874 -0.1779 0.3803 0.041 Uiso 1 1 calc R C 1
C29 C 0.2686(2) 0.4901(7) 0.4846(3) 0.0302(16) Uani 1 1 d . . .
H29 H 0.2350 0.4825 0.4793 0.036 Uiso 1 1 calc R . .
C16 C 0.0855(2) 0.2775(7) 0.5581(4) 0.0329(16) Uani 1 1 d . A .
H16A H 0.0715 0.3292 0.5055 0.039 Uiso 1 1 calc R . .
H16B H 0.1075 0.3570 0.5900 0.039 Uiso 1 1 calc R . .
C24 C 0.2287(2) 0.8321(7) 0.7228(4) 0.0316(17) Uani 1 1 d . A .
H24 H 0.2143 0.8879 0.7617 0.038 Uiso 1 1 calc R . .
C1 C 0.2214(2) 0.0023(7) 0.4923(3) 0.0263(15) Uani 1 1 d . C .
C42 C 0.4451(3) 0.8879(8) 0.4301(4) 0.0360(18) Uani 1 1 d . . .
H42 H 0.4213 0.9533 0.3980 0.043 Uiso 1 1 calc R . .
C6 C 0.2568(2) 0.0884(7) 0.5452(3) 0.0240(15) Uani 1 1 d . . .
C36 C 0.4271(2) 0.8336(8) 0.7096(4) 0.0332(17) Uani 1 1 d . . .
H36A H 0.4357 0.9382 0.6868 0.040 Uiso 1 1 calc R . .
H36B H 0.4531 0.8004 0.7544 0.040 Uiso 1 1 calc R . .
C27 C 0.2709(2) 0.6621(7) 0.6086(3) 0.0237(15) Uani 1 1 d . . .
C13 C 0.1604(2) 0.1223(7) 0.5546(4) 0.0277(16) Uani 1 1 d . . .
C9 C 0.2641(2) 0.3366(7) 0.7359(4) 0.0315(17) Uani 1 1 d . C .
H9 H 0.2874 0.3902 0.7749 0.038 Uiso 1 1 calc R . .
C39 C 0.5144(2) 0.7088(8) 0.5227(4) 0.0350(17) Uani 1 1 d . . .
H39 H 0.5385 0.6470 0.5563 0.042 Uiso 1 1 calc R . .
C40 C 0.5230(3) 0.7861(8) 0.4524(4) 0.045(2) Uani 1 1 d . . .
H40 H 0.5533 0.7784 0.4372 0.053 Uiso 1 1 calc R . .
C31 C 0.3395(3) 0.4256(7) 0.4346(4) 0.0347(17) Uani 1 1 d . . .
H31 H 0.3546 0.3733 0.3955 0.042 Uiso 1 1 calc R . .
C37 C 0.4578(2) 0.6403(8) 0.6152(3) 0.0313(16) Uani 1 1 d . . .
H37A H 0.4510 0.5247 0.6012 0.038 Uiso 1 1 calc R . .
H37B H 0.4863 0.6437 0.6591 0.038 Uiso 1 1 calc R . .
C18 C 0.0499(2) 0.1220(8) 0.6638(4) 0.0336(17) Uani 1 1 d . A .
H18 H 0.0777 0.0565 0.6765 0.040 Uiso 1 1 calc R . .
C10 C 0.2165(2) 0.3376(7) 0.7451(4) 0.0313(16) Uani 1 1 d . . .
H10 H 0.2078 0.3854 0.7920 0.038 Uiso 1 1 calc R . .
C19 C 0.0128(3) 0.1017(8) 0.7048(4) 0.0339(17) Uani 1 1 d . . .
H19 H 0.0150 0.0226 0.7467 0.041 Uiso 1 1 calc R . .
C8 C 0.2776(2) 0.2583(7) 0.6704(3) 0.0262(15) Uani 1 1 d . . .
H8 H 0.3103 0.2549 0.6661 0.031 Uiso 1 1 calc R C .
C2 C 0.2329(2) -0.0987(7) 0.4312(4) 0.0333(17) Uani 1 1 d . . .
H2 H 0.2086 -0.1575 0.3963 0.040 Uiso 1 1 calc R C 1
C21 C -0.0292(2) 0.3075(7) 0.6243(3) 0.0281(16) Uani 1 1 d . . .
H21 H -0.0571 0.3719 0.6103 0.034 Uiso 1 1 calc R A .
C33 C 0.3443(2) 0.5870(7) 0.5569(3) 0.0229(15) Uani 1 1 d . . .
C4 C 0.3150(2) -0.0283(8) 0.4744(4) 0.0339(17) Uani 1 1 d . C 1
H4 H 0.3473 -0.0387 0.4680 0.041 Uiso 1 1 calc R C 1
C20 C -0.0270(2) 0.1952(8) 0.6853(3) 0.0300(16) Uani 1 1 d . A .
H20 H -0.0528 0.1827 0.7134 0.036 Uiso 1 1 calc R . .
C32 C 0.3661(2) 0.5114(7) 0.4974(3) 0.0307(16) Uani 1 1 d . . .
H32 H 0.3996 0.5201 0.5010 0.037 Uiso 1 1 calc R . .
C26 C 0.2213(2) 0.6588(8) 0.6055(4) 0.0319(17) Uani 1 1 d . A .
H26 H 0.2017 0.5981 0.5639 0.038 Uiso 1 1 calc R . .
C28 C 0.2948(2) 0.5778(7) 0.5500(3) 0.0272(16) Uani 1 1 d . . .
C25 C 0.2007(2) 0.7410(7) 0.6611(4) 0.0314(16) Uani 1 1 d . . .
C30 C 0.2903(3) 0.4154(7) 0.4285(4) 0.0372(18) Uani 1 1 d . . .
H30 H 0.2717 0.3561 0.3851 0.045 Uiso 1 1 calc R . .
C17 C 0.0461(2) 0.2393(7) 0.6037(3) 0.0239(15) Uani 1 1 d . . .
C14 C 0.1329(2) -0.0471(8) 0.4441(4) 0.0372(18) Uani 1 1 d . . .
H14A H 0.1329 -0.1674 0.4470 0.045 Uiso 1 1 calc R . .
H14B H 0.1328 -0.0132 0.3873 0.045 Uiso 1 1 calc R . .
C35 C 0.3802(2) 0.8469(8) 0.7388(4) 0.0304(16) Uani 1 1 d . . .
H35A H 0.3816 0.7917 0.7918 0.036 Uiso 1 1 calc R . .
H35B H 0.3709 0.9619 0.7437 0.036 Uiso 1 1 calc R . .
C15 C 0.0906(2) 0.0249(8) 0.4758(4) 0.0342(17) Uani 1 1 d . . .
H15A H 0.0694 0.0862 0.4325 0.041 Uiso 1 1 calc R . .
H15B H 0.0718 -0.0615 0.4966 0.041 Uiso 1 1 calc R . .
C41 C 0.4871(3) 0.8729(8) 0.4061(4) 0.0383(18) Uani 1 1 d . . .
H41 H 0.4919 0.9225 0.3569 0.046 Uiso 1 1 calc R . .

loop_
_atom_site_aniso_label
_atom_site_aniso_U_11
_atom_site_aniso_U_22
_atom_site_aniso_U_33
_atom_site_aniso_U_23
_atom_site_aniso_U_13
_atom_site_aniso_U_12
Cu1 0.0404(7) 0.0178(6) 0.0182(6) 0.0032(5) 0.0048(5) 0.0031(5)
Br1 0.0385(11) 0.0273(7) 0.0225(7) 0.0005(5) 0.0029(7) -0.0049(8)
Br1' 0.0265(13) 0.0267(11) 0.0200(9) -0.0017(7) 0.0032(10) -0.0028(10)
Br2 0.0254(10) 0.0314(11) 0.0363(10) -0.0024(8) 0.0103(7) 0.0029(7)
B1 0.031(5) 0.026(4) 0.026(4) -0.001(4) 0.012(4) 0.004(4)
B2 0.040(5) 0.038(5) 0.031(5) 0.006(4) 0.016(4) 0.006(4)
F1 0.034(2) 0.074(3) 0.026(2) 0.009(2) 0.0064(17) 0.000(2)
F2 0.030(2) 0.058(3) 0.053(2) -0.009(2) 0.0043(19) 0.012(2)
F3 0.043(2) 0.043(2) 0.052(2) 0.011(2) 0.004(2) -0.008(2)
F4 0.076(3) 0.037(2) 0.039(2) -0.005(2) 0.011(2) 0.013(2)
F5 0.063(3) 0.076(3) 0.093(4) -0.031(3) -0.004(3) 0.030(3)
F6 0.055(3) 0.084(3) 0.061(3) -0.010(3) 0.001(2) -0.013(3)
F7 0.054(3) 0.080(3) 0.052(3) -0.030(2) 0.016(2) -0.007(2)
F8 0.142(5) 0.089(4) 0.087(4) 0.043(3) 0.044(3) -0.013(4)
N1 0.036(4) 0.021(3) 0.023(3) -0.003(3) 0.000(3) -0.003(3)
N2 0.025(3) 0.023(3) 0.037(3) -0.003(3) 0.001(3) 0.003(3)
N3 0.035(3) 0.021(3) 0.012(3) 0.002(2) 0.003(2) 0.004(3)
N4 0.032(3) 0.022(3) 0.020(3) -0.001(2) 0.000(3) -0.003(3)
N5 0.035(4) 0.027(3) 0.023(3) -0.004(3) 0.008(3) -0.003(3)
N6 0.038(3) 0.030(3) 0.031(3) 0.005(3) 0.004(3) -0.009(3)
C7 0.030(4) 0.017(3) 0.022(3) 0.004(3) 0.005(3) 0.003(3)
C11 0.027(4) 0.026(4) 0.028(4) 0.000(3) 0.007(3) -0.001(3)
C23 0.037(4) 0.025(4) 0.022(3) 0.005(3) 0.005(3) -0.001(3)
C22 0.039(4) 0.018(4) 0.017(3) 0.008(3) 0.007(3) 0.000(3)
C12 0.032(4) 0.019(4) 0.021(3) 0.007(3) 0.000(3) 0.000(3)
C5 0.037(4) 0.016(4) 0.031(4) 0.009(3) 0.008(3) 0.000(3)
C34 0.033(4) 0.016(3) 0.022(3) 0.007(3) 0.010(3) 0.000(3)
C38 0.037(4) 0.018(4) 0.021(3) -0.003(3) 0.005(3) -0.003(3)
C3 0.048(5) 0.026(4) 0.034(4) 0.010(3) 0.019(4) 0.008(4)
C29 0.044(4) 0.022(4) 0.025(3) 0.000(3) 0.007(3) -0.004(3)
C16 0.032(4) 0.028(4) 0.039(4) 0.006(3) 0.006(3) 0.005(3)
C24 0.045(5) 0.027(4) 0.028(4) 0.008(3) 0.019(3) 0.005(3)
C1 0.034(4) 0.020(4) 0.025(3) 0.008(3) 0.004(3) 0.008(3)
C42 0.049(5) 0.032(4) 0.027(4) 0.003(3) 0.006(4) -0.008(4)
C6 0.029(4) 0.015(3) 0.027(4) 0.008(3) 0.002(3) 0.001(3)
C36 0.032(4) 0.036(4) 0.031(4) -0.006(3) 0.004(3) -0.001(3)
C27 0.035(4) 0.017(3) 0.021(3) 0.008(3) 0.010(3) 0.002(3)
C13 0.040(5) 0.019(4) 0.026(4) 0.005(3) 0.008(3) -0.001(3)
C9 0.052(5) 0.018(4) 0.022(4) 0.004(3) 0.002(3) -0.007(3)
C39 0.036(5) 0.026(4) 0.046(4) -0.005(3) 0.018(3) 0.003(3)
C40 0.053(5) 0.028(4) 0.062(5) -0.021(4) 0.034(4) -0.009(4)
C31 0.058(5) 0.023(4) 0.028(4) -0.001(3) 0.022(4) -0.003(4)
C37 0.035(4) 0.032(4) 0.029(4) -0.003(3) 0.010(3) -0.001(3)
C18 0.036(4) 0.033(4) 0.029(4) 0.007(3) 0.002(3) 0.005(3)
C10 0.040(5) 0.027(4) 0.028(4) 0.001(3) 0.009(3) 0.002(3)
C19 0.057(5) 0.025(4) 0.018(3) 0.007(3) 0.003(4) -0.005(4)
C8 0.032(4) 0.021(4) 0.026(4) 0.009(3) 0.007(3) 0.001(3)
C2 0.049(5) 0.021(4) 0.026(4) 0.000(3) -0.002(3) 0.003(3)
C21 0.040(4) 0.025(4) 0.020(3) -0.004(3) 0.008(3) 0.001(3)
C33 0.035(4) 0.014(3) 0.020(3) 0.000(3) 0.008(3) -0.005(3)
C4 0.042(4) 0.029(4) 0.037(4) 0.008(4) 0.022(4) 0.006(4)
C20 0.037(4) 0.036(4) 0.019(3) 0.002(3) 0.010(3) -0.010(4)
C32 0.044(4) 0.023(4) 0.028(4) 0.005(3) 0.013(3) -0.001(3)
C26 0.045(5) 0.027(4) 0.022(4) 0.003(3) 0.003(3) -0.006(3)
C28 0.045(5) 0.014(3) 0.023(4) 0.008(3) 0.007(3) 0.000(3)
C25 0.044(4) 0.021(4) 0.029(4) 0.004(3) 0.007(3) -0.001(3)
C30 0.068(6) 0.018(4) 0.026(4) 0.002(3) 0.011(4) -0.009(4)
C17 0.035(4) 0.016(3) 0.019(3) 0.005(3) 0.001(3) -0.005(3)
C14 0.038(4) 0.030(4) 0.039(4) -0.003(3) -0.004(3) -0.006(3)
C35 0.034(4) 0.028(4) 0.031(4) -0.004(3) 0.009(3) -0.004(3)
C15 0.034(4) 0.028(4) 0.037(4) -0.002(3) 0.000(3) -0.004(3)
C41 0.059(5) 0.029(4) 0.031(4) -0.007(3) 0.020(4) -0.006(4)

loop_
_atom_type_symbol
_atom_type_description
_atom_type_scat_dispersion_real
_atom_type_scat_dispersion_imag
_atom_type_scat_source
Cu Cu 0.3201 1.2651 'International Tables Vol C Tables 4.2.6.8 and 6.1.1.4'
Br Br -0.2901 2.4595 'International Tables Vol C Tables 4.2.6.8 and 6.1.1.4'
B B 0.0013 0.0007 'International Tables Vol C Tables 4.2.6.8 and 6.1.1.4'
F F 0.0171 0.0103 'International Tables Vol C Tables 4.2.6.8 and 6.1.1.4'
N N 0.0061 0.0033 'International Tables Vol C Tables 4.2.6.8 and 6.1.1.4'
C C 0.0033 0.0016 'International Tables Vol C Tables 4.2.6.8 and 6.1.1.4'
H H 0.0000 0.0000 'International Tables Vol C Tables 4.2.6.8 and 6.1.1.4'

loop_
_geom_angle_atom_site_label_1
_geom_angle_atom_site_label_2
_geom_angle_atom_site_label_3
_geom_angle
_geom_angle_site_symmetry_1
_geom_angle_site_symmetry_3
_geom_angle_publ_flag
N3 Cu1 N3 180.000(1) 3_566 . ?
N3 Cu1 Br1' 91.21(14) 3_566 3_566 ?
N3 Cu1 Br1' 88.79(14) . 3_566 ?
N3 Cu1 Br1' 88.79(14) 3_566 . ?
N3 Cu1 Br1' 91.21(14) . . ?
Br1' Cu1 Br1' 180.0 3_566 . ?
N3 Cu1 Br1 89.20(14) 3_566 3_566 ?
N3 Cu1 Br1 90.80(14) . 3_566 ?
Br1' Cu1 Br1 19.97(4) 3_566 3_566 ?
Br1' Cu1 Br1 160.03(4) . 3_566 ?
N3 Cu1 Br1 90.80(14) 3_566 . ?
N3 Cu1 Br1 89.20(14) . . ?
Br1' Cu1 Br1 160.03(4) 3_566 . ?
Br1' Cu1 Br1 19.97(4) . . ?
Br1 Cu1 Br1 180.0 3_566 . ?
F2 B1 F4 109.6(6) . . ?
F2 B1 F3 109.7(5) . . ?
F4 B1 F3 109.9(5) . . ?
F2 B1 F1 110.1(5) . . ?
F4 B1 F1 109.0(5) . . ?
F3 B1 F1 108.5(5) . . ?
F8 B2 F5 112.2(7) . . ?
F8 B2 F7 110.2(7) . . ?
F5 B2 F7 108.9(6) . . ?
F8 B2 F6 108.9(6) . . ?
F5 B2 F6 108.6(6) . . ?
F7 B2 F6 108.0(6) . . ?
C13 N1 C1 123.4(5) . . ?
C13 N1 C14 111.8(5) . . ?
C1 N1 C14 124.3(5) . . ?
C13 N2 C16 126.1(5) . . ?
C13 N2 C15 110.6(5) . . ?
C16 N2 C15 117.3(5) . . ?
C21 N3 C17 118.6(5) . . ?
C21 N3 Cu1 119.4(4) . . ?
C17 N3 Cu1 121.9(4) . . ?
C34 N4 C22 124.7(5) . . ?
C34 N4 C35 111.5(5) . . ?
C22 N4 C35 123.4(5) . . ?
C34 N5 C37 130.6(5) . . ?
C34 N5 C36 110.6(5) . . ?
C37 N5 C36 118.6(5) . . ?
C38 N6 C42 115.9(6) . . ?
C8 C7 C12 118.3(5) . . ?
C8 C7 C6 121.8(6) . . ?
C12 C7 C6 119.9(5) . . ?
C10 C11 C12 120.9(6) . . ?
C24 C23 C22 119.7(6) . . ?
N4 C22 C27 118.8(5) . . ?
N4 C22 C23 120.1(5) . . ?
C27 C22 C23 121.1(6) . . ?
C11 C12 C13 123.3(6) . . ?
C11 C12 C7 119.6(5) . . ?
C13 C12 C7 116.9(5) . . ?
C4 C5 C6 121.2(6) . . ?
N5 C34 N4 109.8(5) . . ?
N5 C34 C33 131.3(6) . . ?
N4 C34 C33 119.0(6) . . ?
N6 C38 C39 124.0(6) . . ?
N6 C38 C37 116.5(6) . . ?
C39 C38 C37 119.5(6) . . ?
C2 C3 C4 120.4(6) . . ?
C30 C29 C28 121.6(6) . . ?
N2 C16 C17 113.4(5) . . ?
C23 C24 C25 119.7(6) . . ?
N1 C1 C2 120.3(6) . . ?
N1 C1 C6 118.5(5) . . ?
C2 C1 C6 121.2(6) . . ?
C41 C42 N6 123.9(6) . . ?
C5 C6 C1 117.4(6) . . ?
C5 C6 C7 123.4(6) . . ?
C1 C6 C7 119.1(6) . . ?
N5 C36 C35 103.4(5) . . ?
C22 C27 C26 117.5(5) . . ?
C22 C27 C28 118.7(6) . . ?
C26 C27 C28 123.8(5) . . ?
N1 C13 N2 110.9(5) . . ?
N1 C13 C12 121.2(6) . . ?
N2 C13 C12 127.9(6) . . ?
C8 C9 C10 120.7(6) . . ?
C38 C39 C40 117.3(6) . . ?
C41 C40 C39 119.0(7) . . ?
C32 C31 C30 119.5(6) . . ?
N5 C37 C38 115.2(5) . . ?
C19 C18 C17 118.9(6) . . ?
C11 C10 C9 119.8(6) . . ?
C20 C19 C18 120.0(6) . . ?
C9 C8 C7 120.5(6) . . ?
C3 C2 C1 119.3(6) . . ?
N3 C21 C20 123.0(6) . . ?
C28 C33 C32 119.3(5) . . ?
C28 C33 C34 118.2(5) . . ?
C32 C33 C34 122.4(6) . . ?
C5 C4 C3 120.5(6) . . ?
C19 C20 C21 118.6(6) . . ?
C31 C32 C33 120.9(6) . . ?
C25 C26 C27 121.6(6) . . ?
C33 C28 C29 118.3(6) . . ?
C33 C28 C27 120.5(5) . . ?
C29 C28 C27 121.1(6) . . ?
C26 C25 C24 120.4(6) . . ?
C26 C25 Br2 117.7(5) . . ?
C24 C25 Br2 121.9(5) . . ?
C29 C30 C31 120.3(6) . . ?
N3 C17 C18 120.9(6) . . ?
N3 C17 C16 115.8(5) . . ?
C18 C17 C16 123.3(6) . . ?
N1 C14 C15 102.5(5) . . ?
N4 C35 C36 101.9(5) . . ?
N2 C15 C14 103.9(5) . . ?
C42 C41 C40 119.8(7) . . ?

loop_
_geom_bond_atom_site_label_1
_geom_bond_atom_site_label_2
_geom_bond_distance
_geom_bond_site_symmetry_2
_geom_bond_publ_flag
Cu1 N3 1.959(4) 3_566 ?
Cu1 N3 1.959(4) . ?
Cu1 Br1' 2.3605(18) 3_566 ?
Cu1 Br1' 2.3605(18) . ?
Cu1 Br1 2.4534(14) 3_566 ?
Cu1 Br1 2.4534(14) . ?
Br2 C25 1.739(7) . ?
B1 F2 1.379(8) . ?
B1 F4 1.380(8) . ?
B1 F3 1.393(8) . ?
B1 F1 1.398(7) . ?
B2 F8 1.339(8) . ?
B2 F5 1.360(9) . ?
B2 F7 1.382(8) . ?
B2 F6 1.387(9) . ?
N1 C13 1.335(7) . ?
N1 C1 1.391(7) . ?
N1 C14 1.476(7) . ?
N2 C13 1.342(7) . ?
N2 C16 1.463(7) . ?
N2 C15 1.475(7) . ?
N3 C21 1.328(7) . ?
N3 C17 1.356(7) . ?
N4 C34 1.346(7) . ?
N4 C22 1.388(7) . ?
N4 C35 1.471(7) . ?
N5 C34 1.332(7) . ?
N5 C37 1.449(7) . ?
N5 C36 1.469(7) . ?
N6 C38 1.343(7) . ?
N6 C42 1.356(8) . ?
C7 C8 1.401(8) . ?
C7 C12 1.428(8) . ?
C7 C6 1.453(8) . ?
C11 C10 1.369(8) . ?
C11 C12 1.398(8) . ?
C23 C24 1.379(8) . ?
C23 C22 1.407(8) . ?
C22 C27 1.397(8) . ?
C12 C13 1.427(8) . ?
C5 C4 1.367(8) . ?
C5 C6 1.403(8) . ?
C34 C33 1.456(8) . ?
C38 C39 1.382(8) . ?
C38 C37 1.512(8) . ?
C3 C2 1.367(8) . ?
C3 C4 1.391(9) . ?
C29 C30 1.361(8) . ?
C29 C28 1.404(8) . ?
C16 C17 1.505(8) . ?
C24 C25 1.400(8) . ?
C1 C2 1.403(8) . ?
C1 C6 1.404(8) . ?
C42 C41 1.341(9) . ?
C36 C35 1.512(8) . ?
C27 C26 1.409(8) . ?
C27 C28 1.466(8) . ?
C9 C8 1.386(8) . ?
C9 C10 1.395(8) . ?
C39 C40 1.396(9) . ?
C40 C41 1.365(9) . ?
C31 C32 1.370(8) . ?
C31 C30 1.394(9) . ?
C18 C19 1.376(8) . ?
C18 C17 1.382(8) . ?
C19 C20 1.361(8) . ?
C21 C20 1.369(8) . ?
C33 C28 1.399(8) . ?
C33 C32 1.413(8) . ?
C26 C25 1.366(8) . ?
C14 C15 1.528(8) . ?
